data_1535394
loop_
_publ_author_name
'Thauern, H.'
'Glaum, R.'

_publ_section_title
;
 Synthesis, Crystal Structure Determination and Vibrational Spectra of
 Indium(II) Indium(III) Oxidephosphate, (In2)4+(In3+)2 O2 (P O4)2
;
_journal_name_full 'Zeitschrift fuer Anorganische und Allgemeine Chemie'
_journal_page_first 2463
_journal_page_last 2467
_journal_volume 630
_journal_year 2004
_chemical_formula_sum 'In2 O5 P'
_chemical_name_systematic 'In2 O (P O4)'
_space_group_IT_number 2
_symmetry_space_group_name_Hall '-P 1'
_symmetry_space_group_name_H-M 'P -1'
_cell_angle_alpha 107.72
_cell_angle_beta 109.21
_cell_angle_gamma 95.76
_cell_formula_units_Z 2
_cell_length_a 5.22
_cell_length_b 6.322
_cell_length_c 6.789
_cell_volume 196.459
_citation_journal_id_ASTM ZAACAB
_cod_data_source_file Thauern_ZAACAB_2004_1495.cif
_cod_data_source_block In2O5P1
_cod_original_cell_volume 196.4595
_cod_original_formula_sum 'In2 O5 P1'
_cod_database_code 1535394

loop_
_symmetry_equiv_pos_as_xyz
x,y,z
-x,-y,-z

loop_
_atom_site_label
_atom_site_type_symbol
_atom_site_fract_x
_atom_site_fract_y
_atom_site_fract_z
_atom_site_occupancy
_atom_site_U_iso_or_equiv
O4 O-2 0.0558 -0.0645 0.2233 1 0.0
O5 O-2 0.2441 0.5148 -0.0357 1 0.0
In2 In+3 0.16654 0.63122 0.27065 1 0.0
O2 O-2 -0.0799 0.2669 0.4366 1 0.0
P1 P+5 0.16609 0.18008 0.39506 1 0.0
O3 O-2 0.292 0.3259 0.2886 1 0.0
O1 O-2 0.3994 0.1936 0.6106 1 0.0
In1 In+2 0.5663 0.78847 0.0107 1 0.0
